data_7037399
loop_
_publ_author_name
'Chen, Sihuai'
'Mereacre, Valeriu'
'Anson, Christopher E.'
'Powell, Annie K.'

_publ_section_title
;
 A single molecule magnet to single molecule magnet transformation via a
 solvothermal process: Fe4Dy2 \\rightarrow Fe6Dy3.
;
_journal_issue 1
_journal_name_full 'Dalton transactions (Cambridge, England : 2003)'
_journal_page_first 98
_journal_page_last 106
_journal_paper_doi 10.1039/c5dt03909f
_journal_volume 45
_journal_year 2015
_chemical_formula_moiety 'C76 H78 Fe4 N12 O42 Y2, 3(C2 H3 N)'
_chemical_formula_sum 'C82 H87 Fe4 N15 O42 Y2'
_chemical_formula_weight 2355.88
_chemical_name_systematic
;
 ?
;
_space_group_crystal_system monoclinic
_space_group_IT_number 15
_space_group_name_Hall '-C 2yc'
_space_group_name_H-M_alt 'C 1 2/c 1'
_symmetry_space_group_name_Hall '-C 2yc'
_symmetry_space_group_name_H-M 'C 1 2/c 1'
_atom_sites_solution_hydrogens geom
_atom_sites_solution_primary direct
_atom_sites_solution_secondary difmap
_audit_creation_method SHELXL-2014
_audit_update_record
;
2015-10-06 deposited with the CCDC.
2015-11-01 downloaded from the CCDC.
;
_cell_angle_alpha 90
_cell_angle_beta 95.539(2)
_cell_angle_gamma 90
_cell_formula_units_Z 4
_cell_length_a 31.177(4)
_cell_length_b 15.660(2)
_cell_length_c 20.673(3)
_cell_measurement_reflns_used 9852
_cell_measurement_temperature 150(2)
_cell_measurement_theta_max 31.35
_cell_measurement_theta_min 2.66
_cell_volume 10046(2)
_computing_cell_refinement 'Apex2 (Bruker AXS Inc., 2005)'
_computing_data_collection 'Apex2 (Bruker AXS Inc., 2005)'
_computing_data_reduction 'Apex2 (Bruker AXS Inc., 2005)'
_computing_molecular_graphics 'Diamond 2.1 (Crystal Impact, 1998)'
_computing_publication_material 'SHELXL-2014/7 (Sheldrick, 2014)'
_computing_structure_refinement 'SHELXL-2014/7 (Sheldrick, 2014)'
_computing_structure_solution 'Apex2 (Bruker AXS Inc., 2005)'
_diffrn_ambient_temperature 150(2)
_diffrn_detector_area_resol_mean 8.333
_diffrn_measured_fraction_theta_full 0.996
_diffrn_measured_fraction_theta_max 0.985
_diffrn_measurement_device_type 'Bruker SMART Apex'
_diffrn_measurement_method 'CCD area detector, \w-scans'
_diffrn_radiation_monochromator silicon
_diffrn_radiation_type synchrotron
_diffrn_radiation_wavelength 0.80000
_diffrn_reflns_av_R_equivalents 0.0330
_diffrn_reflns_av_unetI/netI 0.0247
_diffrn_reflns_laue_measured_fraction_full 0.996
_diffrn_reflns_laue_measured_fraction_max 0.985
_diffrn_reflns_limit_h_max 40
_diffrn_reflns_limit_h_min -40
_diffrn_reflns_limit_k_max 20
_diffrn_reflns_limit_k_min -20
_diffrn_reflns_limit_l_max 26
_diffrn_reflns_limit_l_min -26
_diffrn_reflns_number 57445
_diffrn_reflns_point_group_measured_fraction_full 0.996
_diffrn_reflns_point_group_measured_fraction_max 0.985
_diffrn_reflns_theta_full 29.000
_diffrn_reflns_theta_max 31.400
_diffrn_reflns_theta_min 2.228
_diffrn_source synchrotron
_exptl_absorpt_coefficient_mu 1.129
_exptl_absorpt_correction_T_max 0.965
_exptl_absorpt_correction_T_min 0.729
_exptl_absorpt_correction_type multi-scan
_exptl_absorpt_process_details 'SADABS 2.10 (Bruker AXS Inc., 2005)'
_exptl_crystal_colour yellow
_exptl_crystal_density_diffrn 1.558
_exptl_crystal_description block
_exptl_crystal_F_000 4808
_exptl_crystal_preparation 'Magnetic properties'
_exptl_crystal_recrystallization_method 'Re-crystallisation from solvent: '
_exptl_crystal_size_max 0.230
_exptl_crystal_size_mid 0.080
_exptl_crystal_size_min 0.050
_refine_diff_density_max 1.466
_refine_diff_density_min -0.931
_refine_diff_density_rms 0.136
_refine_ls_extinction_method none
_refine_ls_goodness_of_fit_ref 1.028
_refine_ls_hydrogen_treatment constr
_refine_ls_matrix_type full
_refine_ls_number_parameters 553
_refine_ls_number_reflns 11454
_refine_ls_number_restraints 23
_refine_ls_restrained_S_all 1.029
_refine_ls_R_factor_all 0.0884
_refine_ls_R_factor_gt 0.0778
_refine_ls_shift/su_max 0.001
_refine_ls_shift/su_mean 0.000
_refine_ls_structure_factor_coef Fsqd
_refine_ls_weighting_details 'w=1/[\s^2^(Fo^2^)+(0.1280P)^2^+85.9163P] where P=(Fo^2^+2Fc^2^)/3'
_refine_ls_weighting_scheme calc
_refine_ls_wR_factor_gt 0.2179
_refine_ls_wR_factor_ref 0.2302
_reflns_Friedel_coverage 0.000
_reflns_number_gt 9798
_reflns_number_total 11454
_reflns_threshold_expression 'I > 2\s(I)'
_cod_data_source_file c5dt03909f2.cif
_cod_data_source_block mc1287
_cod_depositor_comments 'Adding full bibliography for 7037399--7037400.cif.'
_cod_database_code 7037399
_shelx_space_group_comment
;
The symmetry employed for this shelxl refinement is uniquely defined
by the following loop, which should always be used as a source of
symmetry information in preference to the above space-group names.
They are only intended as comments.
;
_shelx_estimated_absorpt_t_min 0.781
_shelx_estimated_absorpt_t_max 0.946
_shelxl_version_number 2014-3

loop_
_space_group_symop_operation_xyz
'x, y, z'
'-x, y, -z+1/2'
'x+1/2, y+1/2, z'
'-x+1/2, y+1/2, -z+1/2'
'-x, -y, -z'
'x, -y, z-1/2'
'-x+1/2, -y+1/2, -z'
'x+1/2, -y+1/2, z-1/2'

loop_
_atom_site_label
_atom_site_type_symbol
_atom_site_fract_x
_atom_site_fract_y
_atom_site_fract_z
_atom_site_U_iso_or_equiv
_atom_site_adp_type
_atom_site_occupancy
_atom_site_site_symmetry_order
_atom_site_calc_flag
_atom_site_refinement_flags_posn
_atom_site_refinement_flags_adp
_atom_site_refinement_flags_occupancy
_atom_site_disorder_assembly
_atom_site_disorder_group
Y1 Y 0.56240(2) 0.67176(3) 0.26233(2) 0.02977(14) Uani 1 1 d . . . . .
Fe1 Fe 0.58938(2) 0.71814(5) 0.42499(3) 0.0395(2) Uani 1 1 d . . . . .
Fe2 Fe 0.49151(2) 0.74933(4) 0.37357(3) 0.02990(17) Uani 1 1 d . . . . .
O1 O 0.49877(10) 0.65477(18) 0.31435(15) 0.0282(6) Uani 1 1 d . . . . .
H1 H 0.4983 0.5985 0.3371 0.034 Uiso 1 1 calc R U . . .
N1 N 0.59384(15) 0.6076(4) 0.4929(2) 0.0486(11) Uani 1 1 d . . . . .
C1 C 0.5495(2) 0.5853(5) 0.5029(4) 0.069(2) Uani 1 1 d . . . . .
H1A H 0.5492 0.5531 0.5441 0.083 Uiso 1 1 calc R U . . .
H1B H 0.5374 0.5480 0.4670 0.083 Uiso 1 1 calc R U . . .
C2 C 0.52217(18) 0.6630(4) 0.5056(3) 0.0462(12) Uani 1 1 d . . . . .
H2A H 0.4914 0.6467 0.5042 0.055 Uiso 1 1 calc R U . . .
H2B H 0.5301 0.6949 0.5464 0.055 Uiso 1 1 calc R U . . .
O2 O 0.52920(11) 0.7145(2) 0.45088(16) 0.0361(7) Uani 1 1 d . . . . .
C3 C 0.6152(3) 0.5415(6) 0.4565(4) 0.075(2) Uani 1 1 d . . . . .
H3A H 0.6115 0.4851 0.4768 0.090 Uiso 1 1 calc R U . . .
H3B H 0.6464 0.5538 0.4584 0.090 Uiso 1 1 calc R U . . .
C4 C 0.5965(2) 0.5388(4) 0.3866(3) 0.0534(14) Uani 1 1 d . . . . .
H4A H 0.6168 0.5095 0.3600 0.064 Uiso 1 1 calc R U . . .
H4B H 0.5691 0.5062 0.3831 0.064 Uiso 1 1 calc R U . . .
O3 O 0.58881(11) 0.6222(2) 0.36342(17) 0.0408(8) Uani 1 1 d . . . . .
C5 C 0.6199(3) 0.6220(8) 0.5554(4) 0.105(4) Uani 1 1 d . . . . .
H5A H 0.6495 0.6368 0.5472 0.157 Uiso 1 1 calc R U . . .
H5B H 0.6074 0.6688 0.5787 0.157 Uiso 1 1 calc R U . . .
H5C H 0.6202 0.5699 0.5817 0.157 Uiso 1 1 calc R U . . .
N2 N 0.48934(16) 0.8845(3) 0.3994(2) 0.0413(10) Uani 1 1 d . . . . .
C6 C 0.5353(2) 0.9142(3) 0.4026(3) 0.0450(12) Uani 1 1 d . . . . .
H6A H 0.5506 0.8983 0.4451 0.054 Uiso 1 1 calc R U . . .
H6B H 0.5361 0.9772 0.3986 0.054 Uiso 1 1 calc R U . . .
C7 C 0.5577(2) 0.8739(3) 0.3482(3) 0.0440(12) Uani 1 1 d . . . . .
H7A H 0.5448 0.8953 0.3057 0.053 Uiso 1 1 calc R U . . .
H7B H 0.5886 0.8895 0.3528 0.053 Uiso 1 1 calc R U . . .
O4 O 0.55322(11) 0.7818(2) 0.35090(16) 0.0348(7) Uani 1 1 d . . . . .
C8 C 0.4613(2) 0.9287(3) 0.3469(3) 0.0484(13) Uani 1 1 d . . . . .
H8A H 0.4791 0.9513 0.3136 0.058 Uiso 1 1 calc R U . . .
H8B H 0.4461 0.9771 0.3654 0.058 Uiso 1 1 calc R U . . .
C9 C 0.42901(19) 0.8650(3) 0.3163(3) 0.0429(12) Uani 1 1 d . . . . .
H9A H 0.4085 0.8483 0.3477 0.051 Uiso 1 1 calc R U . . .
H9B H 0.4126 0.8901 0.2776 0.051 Uiso 1 1 calc R U . . .
O5 O 0.45287(11) 0.79229(19) 0.29819(16) 0.0334(7) Uani 1 1 d . . . . .
C10 C 0.4719(2) 0.8959(4) 0.4632(3) 0.0502(13) Uani 1 1 d . . . . .
H10A H 0.4907 0.8666 0.4970 0.075 Uiso 1 1 calc R U . . .
H10B H 0.4709 0.9570 0.4735 0.075 Uiso 1 1 calc R U . . .
H10C H 0.4428 0.8718 0.4613 0.075 Uiso 1 1 calc R U . . .
O6 O 0.55883(11) 0.7099(2) 0.08196(16) 0.0361(7) Uani 1 1 d . . . . .
O7 O 0.59869(11) 0.6493(2) 0.16604(17) 0.0405(8) Uani 1 1 d . . . . .
C12 C 0.59286(16) 0.6751(3) 0.1088(3) 0.0386(10) Uani 1 1 d D . . . .
C13A C 0.6281(3) 0.6560(6) 0.0644(4) 0.0447(16) Uiso 0.5 1 d DG . P A 1
C14A C 0.6656(3) 0.6116(6) 0.0849(4) 0.060(3) Uiso 0.5 1 d G . P A 1
H14A H 0.6695 0.5885 0.1275 0.072 Uiso 0.5 1 calc R U P A 1
C15A C 0.6974(3) 0.6009(7) 0.0429(5) 0.080(4) Uiso 0.5 1 d DG . P A 1
C16A C 0.6918(3) 0.6347(8) -0.0196(4) 0.070(4) Uiso 0.5 1 d G . P A 1
H16A H 0.7135 0.6274 -0.0483 0.084 Uiso 0.5 1 calc R U P A 1
C17A C 0.6543(4) 0.6790(8) -0.0400(4) 0.067(4) Uiso 0.5 1 d G . P A 1
H17A H 0.6504 0.7021 -0.0827 0.081 Uiso 0.5 1 calc R U P A 1
C18A C 0.6225(3) 0.6897(8) 0.0020(5) 0.062(6) Uiso 0.5 1 d G . P A 1
H18A H 0.5969 0.7200 -0.0120 0.074 Uiso 0.5 1 calc R U P A 1
N3A N 0.7357(6) 0.5487(12) 0.0626(12) 0.138(8) Uiso 0.5 1 d D . P A 1
O8A O 0.7429(8) 0.5345(17) 0.1187(12) 0.172(9) Uiso 0.5 1 d D . P A 1
O9A O 0.7599(8) 0.5311(16) 0.0237(12) 0.173(9) Uiso 0.5 1 d D . P A 1
C13B C 0.6290(3) 0.6785(7) 0.0654(4) 0.0447(16) Uiso 0.5 1 d DG . P A 2
C14B C 0.6694(3) 0.6542(7) 0.0938(4) 0.070(4) Uiso 0.5 1 d G . P A 2
H14B H 0.6729 0.6371 0.1381 0.084 Uiso 0.5 1 calc R U P A 2
C15B C 0.7047(2) 0.6550(9) 0.0574(6) 0.091(5) Uiso 0.5 1 d DG . P A 2
C16B C 0.6995(3) 0.6801(9) -0.0073(5) 0.089(5) Uiso 0.5 1 d G . P A 2
H16B H 0.7236 0.6807 -0.0322 0.107 Uiso 0.5 1 calc R U P A 2
C17B C 0.6592(4) 0.7044(9) -0.0358(4) 0.078(5) Uiso 0.5 1 d G . P A 2
H17B H 0.6556 0.7216 -0.0800 0.093 Uiso 0.5 1 calc R U P A 2
C18B C 0.6239(3) 0.7036(8) 0.0006(5) 0.050(5) Uiso 0.5 1 d G . P A 2
H18B H 0.5963 0.7202 -0.0189 0.060 Uiso 0.5 1 calc R U P A 2
N3B N 0.7467(6) 0.6230(11) 0.0871(10) 0.127(7) Uiso 0.5 1 d D . P A 2
O8B O 0.7506(6) 0.6087(13) 0.1445(10) 0.134(6) Uiso 0.5 1 d D . P A 2
O9B O 0.7736(7) 0.6164(15) 0.0493(11) 0.158(8) Uiso 0.5 1 d D . P A 2
O10 O 0.64494(14) 0.7570(4) 0.3885(2) 0.0701(16) Uani 1 1 d . . . . .
O11 O 0.63010(12) 0.7360(3) 0.28106(18) 0.0493(10) Uani 1 1 d . . . . .
C19 C 0.6546(2) 0.7519(6) 0.3305(3) 0.067(2) Uani 1 1 d D . . . .
C20A C 0.70417(19) 0.7468(6) 0.3227(4) 0.045(2) Uiso 0.5 1 d DG . P B 1
C21A C 0.7179(2) 0.7324(6) 0.2616(3) 0.056(3) Uiso 0.5 1 d G . P B 1
H21A H 0.6974 0.7200 0.2258 0.067 Uiso 0.5 1 calc R U P B 1
C22A C 0.7615(3) 0.7361(7) 0.2530(4) 0.073(4) Uiso 0.5 1 d G . P B 1
C23A C 0.79143(19) 0.7543(7) 0.3055(5) 0.072(4) Uiso 0.5 1 d G . P B 1
H23A H 0.8212 0.7568 0.2996 0.086 Uiso 0.5 1 calc R U P B 1
C24A C 0.7777(2) 0.7687(7) 0.3666(4) 0.068(4) Uiso 0.5 1 d G . P B 1
H24A H 0.7982 0.7811 0.4024 0.081 Uiso 0.5 1 calc R U P B 1
C25A C 0.7341(3) 0.7650(6) 0.3752(3) 0.058(3) Uiso 0.5 1 d G . P B 1
H25A H 0.7247 0.7748 0.4169 0.069 Uiso 0.5 1 calc R U P B 1
N4A N 0.7767(5) 0.7127(10) 0.1874(8) 0.082(4) Uiso 0.5 1 d . . P B 1
O12A O 0.7498(6) 0.7199(12) 0.1392(9) 0.123(5) Uiso 0.5 1 d . . P B 1
O13A O 0.8151(4) 0.7033(9) 0.1826(6) 0.087(3) Uiso 0.5 1 d . . P B 1
C20B C 0.6967(2) 0.7956(7) 0.3183(4) 0.055(3) Uiso 0.5 1 d DG . P B 2
C21B C 0.7120(3) 0.7848(7) 0.2579(4) 0.063(3) Uiso 0.5 1 d G . P B 2
H21B H 0.6935 0.7632 0.2225 0.076 Uiso 0.5 1 calc R U P B 2
C22B C 0.7545(3) 0.8055(9) 0.2494(5) 0.085(5) Uiso 0.5 1 d G . P B 2
C23B C 0.7815(3) 0.8371(9) 0.3013(6) 0.108(7) Uiso 0.5 1 d G . P B 2
H23B H 0.8105 0.8513 0.2955 0.129 Uiso 0.5 1 calc R U P B 2
C24B C 0.7662(3) 0.8479(9) 0.3617(5) 0.093(5) Uiso 0.5 1 d G . P B 2
H24B H 0.7847 0.8695 0.3971 0.111 Uiso 0.5 1 calc R U P B 2
C25B C 0.7237(3) 0.8272(8) 0.3702(4) 0.073(4) Uiso 0.5 1 d G . P B 2
H25B H 0.7132 0.8346 0.4115 0.088 Uiso 0.5 1 calc R U P B 2
N4B N 0.7704(5) 0.7952(11) 0.1882(8) 0.088(4) Uiso 0.5 1 d . . P B 2
O12B O 0.7434(4) 0.7959(9) 0.1403(7) 0.090(3) Uiso 0.5 1 d . . P B 2
O13B O 0.8097(6) 0.7967(11) 0.1828(8) 0.112(5) Uiso 0.5 1 d . . P B 2
O14 O 0.56137(11) 0.5251(2) 0.24458(18) 0.0390(7) Uani 1 1 d . . . . .
O15 O 0.51961(13) 0.5029(2) 0.15086(18) 0.0431(8) Uani 1 1 d . . . . .
C26 C 0.54281(15) 0.4782(3) 0.2002(2) 0.0354(10) Uani 1 1 d . . . . .
C27 C 0.54849(17) 0.3825(3) 0.2077(2) 0.0372(10) Uani 1 1 d . . . . .
C28 C 0.51853(18) 0.3298(3) 0.1728(3) 0.0408(11) Uani 1 1 d . . . . .
H28 H 0.4957 0.3535 0.1447 0.049 Uiso 1 1 calc R U . . .
C29 C 0.52268(19) 0.2421(3) 0.1800(3) 0.0459(12) Uani 1 1 d . . . . .
C30 C 0.5560(2) 0.2053(3) 0.2209(3) 0.0539(15) Uani 1 1 d . . . . .
H30 H 0.5585 0.1451 0.2246 0.065 Uiso 1 1 calc R U . . .
C31 C 0.5851(2) 0.2583(4) 0.2556(3) 0.0524(14) Uani 1 1 d . . . . .
H31 H 0.6078 0.2345 0.2839 0.063 Uiso 1 1 calc R U . . .
C32 C 0.58131(18) 0.3472(3) 0.2492(3) 0.0447(12) Uani 1 1 d . . . . .
H32 H 0.6013 0.3834 0.2735 0.054 Uiso 1 1 calc R U . . .
N5 N 0.4901(2) 0.1868(3) 0.1435(3) 0.0608(15) Uani 1 1 d . . . . .
O16 O 0.46331(18) 0.2194(3) 0.1050(3) 0.0662(13) Uani 1 1 d . . . . .
O17 O 0.4913(2) 0.1097(3) 0.1577(4) 0.0898(19) Uani 1 1 d . . . . .
O18 O 0.61198(13) 0.7974(3) 0.49416(19) 0.0546(11) Uani 1 1 d . . . . .
O19 O 0.56853(16) 0.8490(4) 0.5658(2) 0.0693(14) Uani 1 1 d . . . . .
C33 C 0.60335(19) 0.8390(4) 0.5451(3) 0.0504(13) Uani 1 1 d . . . . .
C34A C 0.6448(2) 0.8656(6) 0.5907(4) 0.0498(19) Uiso 0.5 1 d G . P C 1
C35A C 0.6424(2) 0.8961(7) 0.6534(4) 0.056(3) Uiso 0.5 1 d G . P C 1
H35A H 0.6152 0.9024 0.6699 0.067 Uiso 0.5 1 calc R U P C 1
C36A C 0.6799(3) 0.9172(8) 0.6921(4) 0.084(5) Uiso 0.5 1 d G . P C 1
H36A H 0.6782 0.9380 0.7349 0.101 Uiso 0.5 1 calc R U P C 1
C37A C 0.7197(3) 0.9080(8) 0.6680(5) 0.085(5) Uiso 0.5 1 d G . P C 1
H37A H 0.7453 0.9224 0.6944 0.102 Uiso 0.5 1 calc R U P C 1
C38A C 0.7221(2) 0.8775(8) 0.6053(5) 0.076(4) Uiso 0.5 1 d G . P C 1
C39A C 0.6847(3) 0.8563(7) 0.5667(4) 0.059(3) Uiso 0.5 1 d G . P C 1
H39A H 0.6863 0.8355 0.5238 0.070 Uiso 0.5 1 calc R U P C 1
N6A N 0.7629(5) 0.8721(10) 0.5796(8) 0.083(4) Uiso 0.5 1 d . . P C 1
O20A O 0.7955(5) 0.9007(10) 0.6130(8) 0.105(4) Uiso 0.5 1 d . . P C 1
O21A O 0.7653(4) 0.8492(9) 0.5217(6) 0.085(3) Uiso 0.5 1 d . . P C 1
C34B C 0.6390(2) 0.8899(6) 0.5734(4) 0.0498(19) Uiso 0.5 1 d G . P C 2
C35B C 0.6346(3) 0.9277(7) 0.6332(5) 0.061(3) Uiso 0.5 1 d G . P C 2
H35B H 0.6078 0.9247 0.6516 0.074 Uiso 0.5 1 calc R U P C 2
C36B C 0.6693(4) 0.9699(8) 0.6662(5) 0.096(6) Uiso 0.5 1 d G . P C 2
H36B H 0.6663 0.9958 0.7071 0.115 Uiso 0.5 1 calc R U P C 2
C37B C 0.7085(3) 0.9743(9) 0.6394(6) 0.116(7) Uiso 0.5 1 d G . P C 2
H37B H 0.7322 1.0032 0.6620 0.139 Uiso 0.5 1 calc R U P C 2
C38B C 0.7129(3) 0.9364(8) 0.5796(6) 0.086(5) Uiso 0.5 1 d G . P C 2
C39B C 0.6781(3) 0.8942(7) 0.5466(4) 0.060(3) Uiso 0.5 1 d G . P C 2
H39B H 0.6812 0.8684 0.5057 0.072 Uiso 0.5 1 calc R U P C 2
N6B N 0.7534(6) 0.9378(12) 0.5537(9) 0.099(5) Uiso 0.5 1 d . . P C 2
O20B O 0.7844(6) 0.9747(12) 0.5881(9) 0.124(5) Uiso 0.5 1 d . . P C 2
O21B O 0.7581(6) 0.9096(12) 0.4999(9) 0.117(5) Uiso 0.5 1 d . . P C 2
N41 N 0.8876(4) 0.5448(6) 0.2029(7) 0.125(4) Uani 1 1 d D U . . .
C41 C 0.8793(3) 0.5563(6) 0.1450(8) 0.107(3) Uani 1 1 d D U . . .
C42 C 0.8730(5) 0.5674(11) 0.0783(8) 0.155(6) Uani 1 1 d D U . . .
H42A H 0.9010 0.5676 0.0602 0.233 Uiso 1 1 calc R U . . .
H42B H 0.8583 0.6219 0.0685 0.233 Uiso 1 1 calc R U . . .
H42C H 0.8553 0.5206 0.0589 0.233 Uiso 1 1 calc R U . . .
N42A N 0.8281(8) 1.0094(15) 0.2637(12) 0.141(8) Uiso 0.5 1 d D . P D 1
C43A C 0.8123(7) 0.9579(13) 0.2230(10) 0.097(6) Uiso 0.5 1 d D . P D 1
C44A C 0.8003(6) 0.8940(12) 0.1816(9) 0.083(5) Uiso 0.5 1 d D . P D 1
H44A H 0.8183 0.8438 0.1924 0.125 Uiso 0.5 1 calc R U P D 1
H44B H 0.8039 0.9121 0.1370 0.125 Uiso 0.5 1 calc R U P D 1
H44C H 0.7700 0.8797 0.1851 0.125 Uiso 0.5 1 calc R U P D 1

loop_
_atom_site_aniso_label
_atom_site_aniso_U_11
_atom_site_aniso_U_22
_atom_site_aniso_U_33
_atom_site_aniso_U_23
_atom_site_aniso_U_13
_atom_site_aniso_U_12
Y1 0.0306(2) 0.0260(2) 0.0328(2) -0.00120(15) 0.00390(16) -0.00274(15)
Fe1 0.0343(4) 0.0527(5) 0.0316(3) 0.0028(3) 0.0044(3) -0.0138(3)
Fe2 0.0379(4) 0.0227(3) 0.0299(3) 0.0026(2) 0.0071(3) -0.0024(2)
O1 0.0335(15) 0.0197(13) 0.0315(14) 0.0040(11) 0.0030(12) -0.0011(11)
N1 0.039(2) 0.066(3) 0.041(2) 0.016(2) 0.0027(18) -0.003(2)
C1 0.059(4) 0.076(5) 0.074(5) 0.032(4) 0.019(3) -0.003(3)
C2 0.043(3) 0.060(3) 0.037(3) 0.016(2) 0.012(2) -0.002(2)
O2 0.0369(17) 0.0390(18) 0.0328(16) 0.0060(13) 0.0057(13) -0.0087(14)
C3 0.061(4) 0.089(6) 0.076(5) 0.028(4) 0.013(4) 0.015(4)
C4 0.052(3) 0.054(3) 0.056(3) 0.014(3) 0.012(3) 0.009(3)
O3 0.0372(18) 0.045(2) 0.0395(18) 0.0073(15) -0.0021(14) -0.0004(15)
C5 0.081(6) 0.147(10) 0.078(6) 0.053(6) -0.034(5) -0.037(6)
N2 0.063(3) 0.0249(18) 0.037(2) -0.0026(16) 0.0113(19) -0.0014(18)
C6 0.070(4) 0.025(2) 0.040(3) -0.0028(19) 0.008(2) -0.011(2)
C7 0.064(3) 0.031(2) 0.039(2) -0.0030(19) 0.015(2) -0.017(2)
O4 0.0444(18) 0.0257(15) 0.0351(16) -0.0011(12) 0.0083(14) -0.0123(13)
C8 0.079(4) 0.025(2) 0.043(3) 0.0002(19) 0.012(3) 0.010(2)
C9 0.060(3) 0.033(2) 0.037(2) 0.0044(19) 0.012(2) 0.018(2)
O5 0.0426(17) 0.0242(15) 0.0342(16) 0.0006(12) 0.0072(13) 0.0062(13)
C10 0.074(4) 0.038(3) 0.040(3) -0.010(2) 0.014(3) -0.002(3)
O6 0.0361(17) 0.0412(18) 0.0321(16) -0.0051(13) 0.0090(13) 0.0001(14)
O7 0.0396(18) 0.0418(19) 0.0403(18) -0.0053(15) 0.0056(14) 0.0039(15)
C12 0.038(2) 0.038(2) 0.041(3) -0.0105(19) 0.010(2) -0.0047(19)
O10 0.045(2) 0.128(5) 0.040(2) -0.019(2) 0.0152(17) -0.045(3)
O11 0.041(2) 0.070(3) 0.0378(19) -0.0046(18) 0.0072(15) -0.0203(18)
C19 0.044(3) 0.118(6) 0.041(3) -0.014(3) 0.013(2) -0.038(4)
O14 0.0415(18) 0.0262(16) 0.0484(19) -0.0027(14) -0.0007(15) 0.0040(13)
O15 0.055(2) 0.0247(16) 0.048(2) -0.0075(14) -0.0031(16) 0.0079(15)
C26 0.036(2) 0.026(2) 0.045(3) -0.0044(18) 0.0077(19) 0.0025(17)
C27 0.044(3) 0.025(2) 0.044(3) -0.0023(18) 0.013(2) 0.0045(18)
C28 0.050(3) 0.028(2) 0.046(3) -0.0080(19) 0.015(2) 0.002(2)
C29 0.054(3) 0.028(2) 0.059(3) -0.007(2) 0.019(3) -0.001(2)
C30 0.066(4) 0.027(2) 0.072(4) -0.001(2) 0.027(3) 0.005(2)
C31 0.055(3) 0.036(3) 0.069(4) 0.012(3) 0.015(3) 0.014(2)
C32 0.046(3) 0.032(2) 0.057(3) 0.004(2) 0.010(2) 0.004(2)
N5 0.077(4) 0.028(2) 0.080(4) -0.023(2) 0.024(3) -0.009(2)
O16 0.077(3) 0.053(3) 0.070(3) -0.019(2) 0.009(3) -0.015(2)
O17 0.108(5) 0.030(2) 0.132(5) -0.017(3) 0.021(4) -0.009(3)
O18 0.048(2) 0.077(3) 0.040(2) -0.0056(19) 0.0073(17) -0.026(2)
O19 0.055(3) 0.104(4) 0.050(2) -0.003(3) 0.013(2) -0.017(3)
C33 0.047(3) 0.059(3) 0.045(3) 0.003(3) 0.008(2) -0.014(3)
N41 0.133(8) 0.068(5) 0.173(8) -0.043(6) 0.007(7) 0.019(5)
C41 0.076(6) 0.065(5) 0.178(9) -0.039(7) -0.003(7) 0.020(4)
C42 0.102(9) 0.175(15) 0.180(10) -0.015(9) -0.031(8) 0.031(9)

loop_
_atom_type_symbol
_atom_type_description
_atom_type_scat_dispersion_real
_atom_type_scat_dispersion_imag
_atom_type_scat_source
C C 0.0043 0.0021 'International Tables Vol C Tables 4.2.6.8 and 6.1.1.4'
H H 0.0000 0.0000 'International Tables Vol C Tables 4.2.6.8 and 6.1.1.4'
N N 0.0082 0.0043 'International Tables Vol C Tables 4.2.6.8 and 6.1.1.4'
O O 0.0142 0.0079 'International Tables Vol C Tables 4.2.6.8 and 6.1.1.4'
Fe Fe 0.3536 1.0498 'International Tables Vol C Tables 4.2.6.8 and 6.1.1.4'
Y Y -1.9709 0.6272 'International Tables Vol C Tables 4.2.6.8 and 6.1.1.4'

loop_
_geom_angle_atom_site_label_1
_geom_angle_atom_site_label_2
_geom_angle_atom_site_label_3
_geom_angle
_geom_angle_site_symmetry_1
_geom_angle_site_symmetry_3
O5 Y1 O3 144.11(12) 2_655 .
O5 Y1 O14 136.81(12) 2_655 .
O3 Y1 O14 79.00(13) . .
O5 Y1 O11 82.68(14) 2_655 .
O3 Y1 O11 75.91(13) . .
O14 Y1 O11 116.72(15) . .
O5 Y1 O1 101.68(11) 2_655 .
O3 Y1 O1 77.97(12) . .
O14 Y1 O1 87.78(12) . .
O11 Y1 O1 139.32(12) . .
O5 Y1 O1 67.43(11) 2_655 2_655
O3 Y1 O1 139.57(12) . 2_655
O14 Y1 O1 77.65(11) . 2_655
O11 Y1 O1 144.43(12) . 2_655
O1 Y1 O1 68.62(12) . 2_655
O5 Y1 O7 75.99(12) 2_655 .
O3 Y1 O7 123.02(13) . .
O14 Y1 O7 74.10(13) . .
O11 Y1 O7 73.18(13) . .
O1 Y1 O7 147.40(12) . .
O1 Y1 O7 80.97(11) 2_655 .
O5 Y1 O4 78.67(11) 2_655 .
O3 Y1 O4 68.37(12) . .
O14 Y1 O4 141.23(12) . .
O11 Y1 O4 75.67(13) . .
O1 Y1 O4 65.90(10) . .
O1 Y1 O4 114.61(11) 2_655 .
O7 Y1 O4 141.82(11) . .
O3 Fe1 O18 158.41(18) . .
O3 Fe1 O2 101.60(15) . .
O18 Fe1 O2 95.90(16) . .
O3 Fe1 O10 86.78(18) . .
O18 Fe1 O10 79.86(17) . .
O2 Fe1 O10 162.8(2) . .
O3 Fe1 O4 85.33(14) . .
O18 Fe1 O4 111.41(17) . .
O2 Fe1 O4 75.74(13) . .
O10 Fe1 O4 90.24(18) . .
O3 Fe1 N1 79.09(18) . .
O18 Fe1 N1 92.0(2) . .
O2 Fe1 N1 79.16(16) . .
O10 Fe1 N1 117.4(2) . .
O4 Fe1 N1 147.02(15) . .
O1 Fe2 O2 101.72(14) . .
O1 Fe2 O6 101.48(14) . 2_655
O2 Fe2 O6 88.53(14) . 2_655
O1 Fe2 O5 82.15(13) . .
O2 Fe2 O5 176.09(14) . .
O6 Fe2 O5 91.25(14) 2_655 .
O1 Fe2 O4 83.01(13) . .
O2 Fe2 O4 76.03(13) . .
O6 Fe2 O4 164.53(14) 2_655 .
O5 Fe2 O4 104.08(14) . .
O1 Fe2 N2 153.87(15) . .
O2 Fe2 N2 95.75(16) . .
O6 Fe2 N2 98.22(16) 2_655 .
O5 Fe2 N2 80.41(15) . .
O4 Fe2 N2 82.53(15) . .
Fe2 O1 Y1 110.75(13) . .
Fe2 O1 Y1 101.52(13) . 2_655
Y1 O1 Y1 109.83(12) . 2_655
Fe2 O1 H1 111.4 . .
Y1 O1 H1 111.4 . .
Y1 O1 H1 111.4 2_655 .
C1 N1 C5 111.2(6) . .
C1 N1 C3 112.6(6) . .
C5 N1 C3 108.5(7) . .
C1 N1 Fe1 105.9(4) . .
C5 N1 Fe1 115.4(5) . .
C3 N1 Fe1 103.1(4) . .
N1 C1 C2 111.3(6) . .
N1 C1 H1A 109.4 . .
C2 C1 H1A 109.4 . .
N1 C1 H1B 109.4 . .
C2 C1 H1B 109.4 . .
H1A C1 H1B 108.0 . .
O2 C2 C1 107.5(5) . .
O2 C2 H2A 110.2 . .
C1 C2 H2A 110.2 . .
O2 C2 H2B 110.2 . .
C1 C2 H2B 110.2 . .
H2A C2 H2B 108.5 . .
C2 O2 Fe2 132.6(3) . .
C2 O2 Fe1 116.7(3) . .
Fe2 O2 Fe1 106.06(15) . .
N1 C3 C4 111.0(6) . .
N1 C3 H3A 109.4 . .
C4 C3 H3A 109.4 . .
N1 C3 H3B 109.4 . .
C4 C3 H3B 109.4 . .
H3A C3 H3B 108.0 . .
O3 C4 C3 109.8(6) . .
O3 C4 H4A 109.7 . .
C3 C4 H4A 109.7 . .
O3 C4 H4B 109.7 . .
C3 C4 H4B 109.7 . .
H4A C4 H4B 108.2 . .
C4 O3 Fe1 119.9(3) . .
C4 O3 Y1 131.1(4) . .
Fe1 O3 Y1 108.04(16) . .
N1 C5 H5A 109.5 . .
N1 C5 H5B 109.5 . .
H5A C5 H5B 109.5 . .
N1 C5 H5C 109.5 . .
H5A C5 H5C 109.5 . .
H5B C5 H5C 109.5 . .
C10 N2 C8 110.6(5) . .
C10 N2 C6 110.6(4) . .
C8 N2 C6 112.1(4) . .
C10 N2 Fe2 110.9(3) . .
C8 N2 Fe2 107.5(3) . .
C6 N2 Fe2 105.0(3) . .
N2 C6 C7 110.1(4) . .
N2 C6 H6A 109.6 . .
C7 C6 H6A 109.6 . .
N2 C6 H6B 109.6 . .
C7 C6 H6B 109.6 . .
H6A C6 H6B 108.1 . .
O4 C7 C6 109.4(4) . .
O4 C7 H7A 109.8 . .
C6 C7 H7A 109.8 . .
O4 C7 H7B 109.8 . .
C6 C7 H7B 109.8 . .
H7A C7 H7B 108.2 . .
C7 O4 Fe1 117.4(3) . .
C7 O4 Fe2 110.2(3) . .
Fe1 O4 Fe2 99.49(13) . .
C7 O4 Y1 128.7(3) . .
Fe1 O4 Y1 96.62(13) . .
Fe2 O4 Y1 99.59(12) . .
N2 C8 C9 108.5(4) . .
N2 C8 H8A 110.0 . .
C9 C8 H8A 110.0 . .
N2 C8 H8B 110.0 . .
C9 C8 H8B 110.0 . .
H8A C8 H8B 108.4 . .
O5 C9 C8 107.0(4) . .
O5 C9 H9A 110.3 . .
C8 C9 H9A 110.3 . .
O5 C9 H9B 110.3 . .
C8 C9 H9B 110.3 . .
H9A C9 H9B 108.6 . .
C9 O5 Fe2 110.8(3) . .
C9 O5 Y1 135.6(3) . 2_655
Fe2 O5 Y1 103.13(13) . 2_655
N2 C10 H10A 109.5 . .
N2 C10 H10B 109.5 . .
H10A C10 H10B 109.5 . .
N2 C10 H10C 109.5 . .
H10A C10 H10C 109.5 . .
H10B C10 H10C 109.5 . .
C12 O6 Fe2 126.4(3) . 2_655
C12 O7 Y1 134.5(3) . .
O7 C12 O6 126.3(5) . .
O7 C12 C13B 121.8(6) . .
O6 C12 C13B 111.5(6) . .
O7 C12 C13A 117.3(6) . .
O6 C12 C13A 116.2(5) . .
C14A C13A C18A 120.0 . .
C14A C13A C12 123.3(6) . .
C18A C13A C12 116.6(6) . .
C15A C14A C13A 120.0 . .
C15A C14A H14A 120.0 . .
C13A C14A H14A 120.0 . .
C14A C15A C16A 120.0 . .
C14A C15A N3A 120.1(11) . .
C16A C15A N3A 119.7(11) . .
C17A C16A C15A 120.0 . .
C17A C16A H16A 120.0 . .
C15A C16A H16A 120.0 . .
C16A C17A C18A 120.0 . .
C16A C17A H17A 120.0 . .
C18A C17A H17A 120.0 . .
C17A C18A C13A 120.0 . .
C17A C18A H18A 120.0 . .
C13A C18A H18A 120.0 . .
O8A N3A O9A 123(3) . .
O8A N3A C15A 117(2) . .
O9A N3A C15A 120(2) . .
C14B C13B C18B 120.0 . .
C14B C13B C12 115.9(7) . .
C18B C13B C12 124.1(7) . .
C13B C14B C15B 120.0 . .
C13B C14B H14B 120.0 . .
C15B C14B H14B 120.0 . .
C14B C15B C16B 120.0 . .
C14B C15B N3B 119.2(11) . .
C16B C15B N3B 120.7(11) . .
C17B C16B C15B 120.0 . .
C17B C16B H16B 120.0 . .
C15B C16B H16B 120.0 . .
C16B C17B C18B 120.0 . .
C16B C17B H17B 120.0 . .
C18B C17B H17B 120.0 . .
C17B C18B C13B 120.0 . .
C17B C18B H18B 120.0 . .
C13B C18B H18B 120.0 . .
O8B N3B O9B 128(2) . .
O8B N3B C15B 118.3(19) . .
O9B N3B C15B 113.9(19) . .
C19 O10 Fe1 128.0(4) . .
C19 O11 Y1 134.2(4) . .
O11 C19 O10 127.6(5) . .
O11 C19 C20B 115.2(6) . .
O10 C19 C20B 114.5(6) . .
O11 C19 C20A 116.0(6) . .
O10 C19 C20A 115.1(6) . .
C21A C20A C25A 120.0 . .
C21A C20A C19 119.5(5) . .
C25A C20A C19 120.2(5) . .
C20A C21A C22A 120.0 . .
C20A C21A H21A 120.0 . .
C22A C21A H21A 120.0 . .
C23A C22A C21A 120.0 . .
C23A C22A N4A 120.1(8) . .
C21A C22A N4A 119.7(8) . .
C24A C23A C22A 120.0 . .
C24A C23A H23A 120.0 . .
C22A C23A H23A 120.0 . .
C23A C24A C25A 120.0 . .
C23A C24A H24A 120.0 . .
C25A C24A H24A 120.0 . .
C24A C25A C20A 120.0 . .
C24A C25A H25A 120.0 . .
C20A C25A H25A 120.0 . .
O13A N4A O12A 122.5(17) . .
O13A N4A C22A 119.4(14) . .
O12A N4A C22A 116.7(15) . .
C21B C20B C25B 120.0 . .
C21B C20B C19 118.1(7) . .
C25B C20B C19 120.1(6) . .
C20B C21B C22B 120.0 . .
C20B C21B H21B 120.0 . .
C22B C21B H21B 120.0 . .
C23B C22B C21B 120.0 . .
C23B C22B N4B 119.5(10) . .
C21B C22B N4B 120.5(10) . .
C24B C23B C22B 120.0 . .
C24B C23B H23B 120.0 . .
C22B C23B H23B 120.0 . .
C23B C24B C25B 120.0 . .
C23B C24B H24B 120.0 . .
C25B C24B H24B 120.0 . .
C24B C25B C20B 120.0 . .
C24B C25B H25B 120.0 . .
C20B C25B H25B 120.0 . .
O12B N4B O13B 122.0(18) . .
O12B N4B C22B 116.5(15) . .
O13B N4B C22B 120.9(16) . .
C26 O14 Y1 133.1(3) . .
O15 C26 O14 126.6(4) . .
O15 C26 C27 116.1(4) . .
O14 C26 C27 117.3(4) . .
C32 C27 C28 120.1(5) . .
C32 C27 C26 122.0(5) . .
C28 C27 C26 117.9(5) . .
C29 C28 C27 118.7(5) . .
C29 C28 H28 120.6 . .
C27 C28 H28 120.6 . .
C28 C29 C30 121.9(5) . .
C28 C29 N5 118.1(6) . .
C30 C29 N5 119.9(5) . .
C31 C30 C29 118.7(5) . .
C31 C30 H30 120.7 . .
C29 C30 H30 120.7 . .
C30 C31 C32 120.3(6) . .
C30 C31 H31 119.9 . .
C32 C31 H31 119.9 . .
C27 C32 C31 120.3(6) . .
C27 C32 H32 119.9 . .
C31 C32 H32 119.9 . .
O16 N5 O17 124.6(6) . .
O16 N5 C29 118.9(5) . .
O17 N5 C29 116.4(7) . .
C33 O18 Fe1 145.4(4) . .
O19 C33 O18 128.0(6) . .
O19 C33 C34B 117.8(6) . .
O18 C33 C34B 113.4(6) . .
O19 C33 C34A 117.6(6) . .
O18 C33 C34A 113.4(5) . .
C35A C34A C39A 120.0 . .
C35A C34A C33 122.2(6) . .
C39A C34A C33 117.8(6) . .
C36A C35A C34A 120.0 . .
C36A C35A H35A 120.0 . .
C34A C35A H35A 120.0 . .
C35A C36A C37A 120.0 . .
C35A C36A H36A 120.0 . .
C37A C36A H36A 120.0 . .
C38A C37A C36A 120.0 . .
C38A C37A H37A 120.0 . .
C36A C37A H37A 120.0 . .
C39A C38A C37A 120.0 . .
C39A C38A N6A 120.0(9) . .
C37A C38A N6A 119.9(9) . .
C38A C39A C34A 120.0 . .
C38A C39A H39A 120.0 . .
C34A C39A H39A 120.0 . .
O20A N6A O21A 120.3(16) . .
O20A N6A C38A 118.5(15) . .
O21A N6A C38A 120.6(14) . .
C35B C34B C39B 120.0 . .
C35B C34B C33 117.2(6) . .
C39B C34B C33 122.4(6) . .
C36B C35B C34B 120.0 . .
C36B C35B H35B 120.0 . .
C34B C35B H35B 120.0 . .
C35B C36B C37B 120.0 . .
C35B C36B H36B 120.0 . .
C37B C36B H36B 120.0 . .
C38B C37B C36B 120.0 . .
C38B C37B H37B 120.0 . .
C36B C37B H37B 120.0 . .
C39B C38B C37B 120.0 . .
C39B C38B N6B 120.1(11) . .
C37B C38B N6B 119.8(11) . .
C38B C39B C34B 120.0 . .
C38B C39B H39B 120.0 . .
C34B C39B H39B 120.0 . .
O21B N6B O20B 121(2) . .
O21B N6B C38B 121.8(18) . .
O20B N6B C38B 116.8(17) . .
N41 C41 C42 175.6(13) . .
C41 C42 H42A 109.5 . .
C41 C42 H42B 109.5 . .
H42A C42 H42B 109.5 . .
C41 C42 H42C 109.5 . .
H42A C42 H42C 109.5 . .
H42B C42 H42C 109.5 . .
N42A C43A C44A 171(3) . .
C43A C44A H44A 109.5 . .
C43A C44A H44B 109.5 . .
H44A C44A H44B 109.5 . .
C43A C44A H44C 109.5 . .
H44A C44A H44C 109.5 . .
H44B C44A H44C 109.5 . .

loop_
_geom_bond_atom_site_label_1
_geom_bond_atom_site_label_2
_geom_bond_distance
_geom_bond_site_symmetry_2
Y1 O5 2.289(3) 2_655
Y1 O3 2.305(3) .
Y1 O14 2.326(3) .
Y1 O11 2.336(4) .
Y1 O1 2.361(3) .
Y1 O1 2.374(3) 2_655
Y1 O7 2.408(4) .
Y1 O4 2.550(3) .
Y1 Fe2 3.3588(8) 2_655
Y1 Fe1 3.4635(9) .
Y1 Y1 3.8751(10) 2_655
Fe1 O3 1.968(4) .
Fe1 O18 1.971(4) .
Fe1 O2 2.001(3) .
Fe1 O10 2.047(4) .
Fe1 O4 2.068(4) .
Fe1 N1 2.225(5) .
Fe2 O1 1.948(3) .
Fe2 O2 1.967(3) .
Fe2 O6 1.992(3) 2_655
Fe2 O5 1.992(3) .
Fe2 O4 2.087(3) .
Fe2 N2 2.185(4) .
Fe2 Y1 3.3588(8) 2_655
O1 Y1 2.374(3) 2_655
O1 H1 1.0000 .
N1 C1 1.459(8) .
N1 C5 1.475(9) .
N1 C3 1.477(10) .
C1 C2 1.489(10) .
C1 H1A 0.9900 .
C1 H1B 0.9900 .
C2 O2 1.423(6) .
C2 H2A 0.9900 .
C2 H2B 0.9900 .
C3 C4 1.504(10) .
C3 H3A 0.9900 .
C3 H3B 0.9900 .
C4 O3 1.405(7) .
C4 H4A 0.9900 .
C4 H4B 0.9900 .
C5 H5A 0.9800 .
C5 H5B 0.9800 .
C5 H5C 0.9800 .
N2 C10 1.485(7) .
N2 C8 1.496(7) .
N2 C6 1.503(8) .
C6 C7 1.517(7) .
C6 H6A 0.9900 .
C6 H6B 0.9900 .
C7 O4 1.450(6) .
C7 H7A 0.9900 .
C7 H7B 0.9900 .
C8 C9 1.512(8) .
C8 H8A 0.9900 .
C8 H8B 0.9900 .
C9 O5 1.429(6) .
C9 H9A 0.9900 .
C9 H9B 0.9900 .
O5 Y1 2.289(3) 2_655
C10 H10A 0.9800 .
C10 H10B 0.9800 .
C10 H10C 0.9800 .
O6 C12 1.272(6) .
O6 Fe2 1.992(3) 2_655
O7 C12 1.247(6) .
C12 C13B 1.509(8) .
C12 C13A 1.528(8) .
C13A C14A 1.3900 .
C13A C18A 1.3900 .
C14A C15A 1.3900 .
C14A H14A 0.9500 .
C15A C16A 1.3900 .
C15A N3A 1.47(2) .
C16A C17A 1.3900 .
C16A H16A 0.9500 .
C17A C18A 1.3900 .
C17A H17A 0.9500 .
C18A H18A 0.9500 .
N3A O8A 1.180(17) .
N3A O9A 1.187(17) .
C13B C14B 1.3900 .
C13B C18B 1.3900 .
C14B C15B 1.3900 .
C14B H14B 0.9500 .
C15B C16B 1.3900 .
C15B N3B 1.479(19) .
C16B C17B 1.3900 .
C16B H16B 0.9500 .
C17B C18B 1.3900 .
C17B H17B 0.9500 .
C18B H18B 0.9500 .
N3B O8B 1.202(16) .
N3B O9B 1.204(16) .
O10 C19 1.268(7) .
O11 C19 1.240(7) .
C19 C20B 1.523(9) .
C19 C20A 1.572(8) .
C20A C21A 1.3900 .
C20A C25A 1.3900 .
C21A C22A 1.3900 .
C21A H21A 0.9500 .
C22A C23A 1.3900 .
C22A N4A 1.524(17) .
C23A C24A 1.3900 .
C23A H23A 0.9500 .
C24A C25A 1.3900 .
C24A H24A 0.9500 .
C25A H25A 0.9500 .
N4A O13A 1.222(19) .
N4A O12A 1.24(2) .
C20B C21B 1.3900 .
C20B C25B 1.3900 .
C21B C22B 1.3900 .
C21B H21B 0.9500 .
C22B C23B 1.3900 .
C22B N4B 1.412(18) .
C23B C24B 1.3900 .
C23B H23B 0.9500 .
C24B C25B 1.3900 .
C24B H24B 0.9500 .
C25B H25B 0.9500 .
N4B O12B 1.237(19) .
N4B O13B 1.24(2) .
O14 C26 1.270(6) .
O15 C26 1.254(6) .
C26 C27 1.514(6) .
C27 C32 1.386(8) .
C27 C28 1.394(7) .
C28 C29 1.386(7) .
C28 H28 0.9500 .
C29 C30 1.399(9) .
C29 N5 1.483(8) .
C30 C31 1.378(10) .
C30 H30 0.9500 .
C31 C32 1.403(7) .
C31 H31 0.9500 .
C32 H32 0.9500 .
N5 O16 1.210(8) .
N5 O17 1.242(7) .
O18 C33 1.289(7) .
O19 C33 1.215(8) .
C33 C34B 1.444(9) .
C33 C34A 1.580(9) .
C34A C35A 1.3900 .
C34A C39A 1.3900 .
C35A C36A 1.3900 .
C35A H35A 0.9500 .
C36A C37A 1.3900 .
C36A H36A 0.9500 .
C37A C38A 1.3900 .
C37A H37A 0.9500 .
C38A C39A 1.3900 .
C38A N6A 1.427(17) .
C39A H39A 0.9500 .
N6A O20A 1.26(2) .
N6A O21A 1.258(19) .
C34B C35B 1.3900 .
C34B C39B 1.3900 .
C35B C36B 1.3900 .
C35B H35B 0.9500 .
C36B C37B 1.3900 .
C36B H36B 0.9500 .
C37B C38B 1.3900 .
C37B H37B 0.9500 .
C38B C39B 1.3900 .
C38B N6B 1.42(2) .
C39B H39B 0.9500 .
N6B O21B 1.22(2) .
N6B O20B 1.28(2) .
N41 C41 1.213(15) .
C41 C42 1.386(17) .
C42 H42A 0.9800 .
C42 H42B 0.9800 .
C42 H42C 0.9800 .
N42A C43A 1.232(19) .
C43A C44A 1.35(2) .
C44A H44A 0.9800 .
C44A H44B 0.9800 .
C44A H44C 0.9800 .

loop_
_geom_hbond_atom_site_label_D
_geom_hbond_atom_site_label_H
_geom_hbond_atom_site_label_A
_geom_hbond_distance_DH
_geom_hbond_distance_HA
_geom_hbond_distance_DA
_geom_hbond_angle_DHA
_geom_hbond_site_symmetry_A
O1 H1 O15 1.00 1.63 2.565(4) 154.8 2_655
O1 H1 O15 1.00 1.63 2.565(4) 154.8 2_655
